data_7029853
loop_
_publ_author_name
'Cramer, S. Alan'
'Sturgill, Forrest L.'
'Chandrachud, Preeti P.'
'Jenkins, David M.'

_publ_section_title
;
 Overcoming NHCs neutrality: installing tetracarbenes on group 13 and 14
 metals.
;
_journal_issue 21
_journal_name_full 'Dalton transactions (Cambridge, England : 2003)'
_journal_page_first 7687
_journal_page_last 7690
_journal_paper_doi 10.1039/c4dt00990h
_journal_volume 43
_journal_year 2014
_chemical_formula_moiety 'C20 H28 B2 Br2 N8 Sn, 0.5(C5 H12)'
_chemical_formula_sum 'C22.5 H34 B2 Br2 N8 Sn'
_chemical_formula_weight 716.71
_chemical_name_systematic
; 
 ? 
;
_space_group_IT_number 2
_symmetry_cell_setting triclinic
_symmetry_space_group_name_Hall '-P 1'
_symmetry_space_group_name_H-M 'P -1'
_atom_sites_solution_hydrogens geom
_atom_sites_solution_primary direct
_atom_sites_solution_secondary difmap
_audit_creation_method SHELXL-97
_cell_angle_alpha 117.2200(10)
_cell_angle_beta 94.9000(10)
_cell_angle_gamma 103.0660(10)
_cell_formula_units_Z 3
_cell_length_a 12.9886(8)
_cell_length_b 13.3288(8)
_cell_length_c 14.4878(9)
_cell_measurement_temperature 100(2)
_cell_volume 2120.4(2)
_computing_cell_refinement 'Bruker SAINT'
_computing_data_collection 'Bruker APEX2'
_computing_data_reduction 'Bruker SAINT'
_computing_molecular_graphics 'Bruker SHELXTL'
_computing_publication_material 'Bruker SHELXTL'
_computing_structure_refinement 'SHELXL-97 (Sheldrick, 2008)'
_computing_structure_solution 'SHELXS-97 (Sheldrick, 2008)'
_diffrn_ambient_temperature 100(2)
_diffrn_measured_fraction_theta_full 0.985
_diffrn_measured_fraction_theta_max 0.985
_diffrn_measurement_device_type 'Bruker Apex II CCD'
_diffrn_measurement_method '\w scan'
_diffrn_radiation_monochromator graphite
_diffrn_radiation_source 'fine-focus sealed tube'
_diffrn_radiation_type MoK\a
_diffrn_radiation_wavelength 0.71073
_diffrn_reflns_av_R_equivalents 0.0279
_diffrn_reflns_av_sigmaI/netI 0.0372
_diffrn_reflns_limit_h_max 15
_diffrn_reflns_limit_h_min -16
_diffrn_reflns_limit_k_max 16
_diffrn_reflns_limit_k_min -16
_diffrn_reflns_limit_l_max 18
_diffrn_reflns_limit_l_min -18
_diffrn_reflns_number 20208
_diffrn_reflns_theta_full 26.38
_diffrn_reflns_theta_max 26.38
_diffrn_reflns_theta_min 1.62
_exptl_absorpt_coefficient_mu 3.758
_exptl_absorpt_correction_T_max 0.893
_exptl_absorpt_correction_T_min 0.704
_exptl_absorpt_correction_type multi-scan
_exptl_absorpt_process_details SADABS
_exptl_crystal_colour colourless
_exptl_crystal_density_diffrn 1.684
_exptl_crystal_density_method 'not measured'
_exptl_crystal_description plate
_exptl_crystal_F_000 1065
_exptl_crystal_size_max 0.14
_exptl_crystal_size_mid 0.08
_exptl_crystal_size_min 0.03
_refine_diff_density_max 1.822
_refine_diff_density_min -0.711
_refine_diff_density_rms 0.134
_refine_ls_extinction_method none
_refine_ls_goodness_of_fit_ref 1.006
_refine_ls_hydrogen_treatment mixed
_refine_ls_matrix_type full
_refine_ls_number_parameters 502
_refine_ls_number_reflns 8553
_refine_ls_number_restraints 0
_refine_ls_restrained_S_all 1.006
_refine_ls_R_factor_all 0.0424
_refine_ls_R_factor_gt 0.0320
_refine_ls_shift/su_max 0.001
_refine_ls_shift/su_mean 0.000
_refine_ls_structure_factor_coef Fsqd
_refine_ls_weighting_details 'calc w=1/[\s^2^(Fo^2^)+(0.0311P)^2^+12.0232P] where P=(Fo^2^+2Fc^2^)/3'
_refine_ls_weighting_scheme calc
_refine_ls_wR_factor_gt 0.0822
_refine_ls_wR_factor_ref 0.0911
_reflns_number_gt 7209
_reflns_number_total 8685
_reflns_threshold_expression >2sigma(I)
_cod_data_source_file c4dt00990h2.cif
_cod_data_source_block Sn(IV)Br2Borate
_cod_depositor_comments 'Adding full bibliography for 7029853--7029856.cif.'
_cod_original_formula_sum 'C22.50 H34 B2 Br2 N8 Sn'
_cod_database_code 7029853

loop_
_symmetry_equiv_pos_as_xyz
'x, y, z'
'-x, -y, -z'

loop_
_atom_site_label
_atom_site_type_symbol
_atom_site_fract_x
_atom_site_fract_y
_atom_site_fract_z
_atom_site_U_iso_or_equiv
_atom_site_adp_type
_atom_site_occupancy
_atom_site_symmetry_multiplicity
_atom_site_calc_flag
_atom_site_refinement_flags
Sn1 Sn 0.59328(2) 0.36920(2) 0.19608(2) 0.01244(8) Uani 1 1 d .
Sn2 Sn 0.5000 1.0000 0.5000 0.01264(10) Uani 1 2 d S
Br3 Br 0.56930(4) 0.25830(4) -0.01458(3) 0.01944(10) Uani 1 1 d .
Br4 Br 0.58772(4) 0.47095(4) 0.39860(3) 0.01679(10) Uani 1 1 d .
Br5 Br 0.57401(4) 1.11971(4) 0.70538(3) 0.01918(11) Uani 1 1 d .
C2 C 0.4615(3) 0.2115(4) 0.1769(3) 0.0145(8) Uani 1 1 d .
C4 C 0.7313(4) 0.5180(4) 0.2077(3) 0.0174(9) Uani 1 1 d .
C3 C 0.4581(4) 0.4464(4) 0.1766(3) 0.0163(9) Uani 1 1 d .
C1 C 0.7353(4) 0.2975(4) 0.2099(3) 0.0167(9) Uani 1 1 d .
C11 C 0.2944(4) 0.4698(4) 0.1601(4) 0.0242(10) Uani 1 1 d .
H11 H 0.2183 0.4551 0.1526 0.029 Uiso 1 1 calc R
C9 C 0.3706(4) 0.0385(4) 0.1633(3) 0.0181(9) Uani 1 1 d .
H9 H 0.3552 -0.0361 0.1605 0.022 Uiso 1 1 calc R
C10 C 0.2991(4) 0.0936(4) 0.1544(4) 0.0223(10) Uani 1 1 d .
H10 H 0.2228 0.0644 0.1440 0.027 Uiso 1 1 calc R
C12 C 0.3638(4) 0.5652(4) 0.1678(4) 0.0222(10) Uani 1 1 d .
H12 H 0.3467 0.6299 0.1659 0.027 Uiso 1 1 calc R
C5 C 0.9012(4) 0.2832(5) 0.2365(4) 0.0274(11) Uani 1 1 d .
H5 H 0.9772 0.3045 0.2608 0.033 Uiso 1 1 calc R
C16 C 0.8956(4) 0.6342(5) 0.2335(5) 0.0322(12) Uani 1 1 d .
H16 H 0.9714 0.6720 0.2580 0.039 Uiso 1 1 calc R
C15 C 0.8268(4) 0.6548(5) 0.1732(5) 0.0303(12) Uani 1 1 d .
H15 H 0.8448 0.7087 0.1471 0.036 Uiso 1 1 calc R
C13 C 0.5608(4) 0.6396(4) 0.1888(4) 0.0192(9) Uani 1 1 d .
H13A H 0.6067 0.6778 0.2611 0.023 Uiso 1 1 calc R
H13B H 0.5383 0.7013 0.1797 0.023 Uiso 1 1 calc R
C7 C 0.6357(4) 0.0804(4) 0.1095(4) 0.0192(9) Uani 1 1 d .
H7A H 0.6568 0.0069 0.0765 0.023 Uiso 1 1 calc R
H7B H 0.5918 0.0843 0.0526 0.023 Uiso 1 1 calc R
C14 C 0.6270(4) 0.5872(4) 0.1072(4) 0.0194(9) Uani 1 1 d .
H14A H 0.5836 0.5065 0.0515 0.023 Uiso 1 1 calc R
H14B H 0.6453 0.6361 0.0727 0.023 Uiso 1 1 calc R
C6 C 0.8345(4) 0.1734(5) 0.1777(4) 0.0267(11) Uani 1 1 d .
H6 H 0.8542 0.1025 0.1524 0.032 Uiso 1 1 calc R
C8 C 0.5680(3) 0.0777(4) 0.1901(3) 0.0156(9) Uani 1 1 d .
H8A H 0.5468 -0.0031 0.1809 0.019 Uiso 1 1 calc R
H8B H 0.6123 0.1323 0.2630 0.019 Uiso 1 1 calc R
N3 N 0.4708(3) 0.1118(3) 0.1772(3) 0.0159(7) Uani 1 1 d .
N6 N 0.4655(3) 0.5513(3) 0.1790(3) 0.0155(7) Uani 1 1 d .
N7 N 0.7262(3) 0.5822(3) 0.1575(3) 0.0184(8) Uani 1 1 d .
N1 N 0.8398(3) 0.3609(3) 0.2561(3) 0.0202(8) Uani 1 1 d .
N2 N 0.7324(3) 0.1818(3) 0.1606(3) 0.0177(8) Uani 1 1 d .
N8 N 0.8367(3) 0.5490(3) 0.2531(3) 0.0210(8) Uani 1 1 d .
N5 N 0.3516(3) 0.3956(3) 0.1648(3) 0.0182(8) Uani 1 1 d .
N4 N 0.3550(3) 0.2005(3) 0.1631(3) 0.0183(8) Uani 1 1 d .
B1 B 0.2816(4) 0.2790(5) 0.1590(5) 0.0216(11) Uani 1 1 d .
B2 B 0.8950(4) 0.5007(5) 0.3180(4) 0.0212(11) Uani 1 1 d .
C21 C 0.3655(3) 1.0897(4) 0.5112(3) 0.0156(9) Uani 1 1 d .
C22 C 0.3695(4) 0.8637(4) 0.5150(3) 0.0165(9) Uani 1 1 d .
C19 C 0.8833(4) 0.5609(5) 0.4401(4) 0.0280(11) Uani 1 1 d .
H19A H 0.9151 0.6468 0.4741 0.042 Uiso 1 1 calc R
H19B H 0.9212 0.5302 0.4780 0.042 Uiso 1 1 calc R
H19C H 0.8065 0.5422 0.4425 0.042 Uiso 1 1 calc R
C17 C 0.2289(5) 0.3166(5) 0.2627(6) 0.0420(15) Uani 1 1 d .
H17A H 0.2868 0.3613 0.3271 0.063 Uiso 1 1 calc R
H17B H 0.1849 0.2454 0.2611 0.063 Uiso 1 1 calc R
H17C H 0.1832 0.3659 0.2627 0.063 Uiso 1 1 calc R
C18 C 0.1971(5) 0.2028(5) 0.0433(6) 0.0476(18) Uani 1 1 d .
H18A H 0.1515 0.2496 0.0367 0.071 Uiso 1 1 calc R
H18B H 0.1513 0.1296 0.0370 0.071 Uiso 1 1 calc R
H18C H 0.2378 0.1834 -0.0133 0.071 Uiso 1 1 calc R
C20 C 1.0217(4) 0.5267(4) 0.3118(4) 0.0266(11) Uani 1 1 d .
H20A H 1.0275 0.4900 0.2372 0.040 Uiso 1 1 calc R
H20B H 1.0580 0.4937 0.3484 0.040 Uiso 1 1 calc R
H20C H 1.0562 0.6123 0.3463 0.040 Uiso 1 1 calc R
C23 C 0.2640(4) 1.1980(4) 0.4923(4) 0.0232(10) Uani 1 1 d .
H23 H 0.2412 1.2526 0.4769 0.028 Uiso 1 1 calc R
C26 C 0.4453(3) 1.2332(4) 0.4505(3) 0.0164(9) Uani 1 1 d .
H26A H 0.4200 1.2893 0.4345 0.020 Uiso 1 1 calc R
H26B H 0.4641 1.1767 0.3859 0.020 Uiso 1 1 calc R
C25 C 0.2215(4) 0.7737(4) 0.5463(4) 0.0211(10) Uani 1 1 d .
H25 H 0.1548 0.7607 0.5677 0.025 Uiso 1 1 calc R
C24 C 0.2106(4) 1.1328(5) 0.5312(4) 0.0241(10) Uani 1 1 d .
H24 H 0.1417 1.1332 0.5485 0.029 Uiso 1 1 calc R
N9 N 0.3591(3) 1.1692(3) 0.4793(3) 0.0154(7) Uani 1 1 d .
N10 N 0.2721(3) 1.0648(3) 0.5420(3) 0.0189(8) Uani 1 1 d .
N11 N 0.2779(3) 0.8767(3) 0.5487(3) 0.0166(8) Uani 1 1 d .
B3 B 0.2313(4) 0.9861(4) 0.5949(4) 0.0188(10) Uani 1 1 d .
C27 C 0.0983(4) 0.9355(5) 0.5584(5) 0.0320(12) Uani 1 1 d .
H27A H 0.0765 0.8930 0.4806 0.048 Uiso 1 1 calc R
H27B H 0.0678 1.0018 0.5874 0.048 Uiso 1 1 calc R
H27C H 0.0713 0.8816 0.5855 0.048 Uiso 1 1 calc R
C28 C 0.2772(4) 0.6958(4) 0.5086(4) 0.0211(10) Uani 1 1 d .
H28 H 0.2577 0.6175 0.4980 0.025 Uiso 1 1 calc R
N12 N 0.3673(3) 0.7505(3) 0.4884(3) 0.0167(8) Uani 1 1 d .
C29 C 0.2734(4) 1.0633(4) 0.7224(4) 0.0263(11) Uani 1 1 d .
H29A H 0.2461 1.0150 0.7547 0.039 Uiso 1 1 calc R
H29B H 0.2469 1.1326 0.7497 0.039 Uiso 1 1 calc R
H29C H 0.3528 1.0893 0.7403 0.039 Uiso 1 1 calc R
C30 C 0.4539(4) 0.6989(4) 0.4580(4) 0.0180(9) Uani 1 1 d .
H30A H 0.4717 0.7018 0.3940 0.022 Uiso 1 1 calc R
H30B H 0.4302 0.6150 0.4404 0.022 Uiso 1 1 calc R
C43 C 0.8606(6) 0.2777(8) 0.8836(7) 0.048(2) Uani 0.75 1 d P
H43A H 0.8907 0.3043 0.8353 0.057 Uiso 0.75 1 calc PR
H43B H 0.7816 0.2395 0.8552 0.057 Uiso 0.75 1 calc PR
C44 C 0.9011(8) 0.0972(10) 0.7807(8) 0.074(4) Uani 0.75 1 d P
H44A H 0.9294 0.1315 0.7367 0.089 Uiso 0.75 1 calc PR
H44B H 0.8238 0.0515 0.7484 0.089 Uiso 0.75 1 calc PR
C49 C 0.9139(7) 0.1911(11) 0.8909(9) 0.082(4) Uani 0.75 1 d P
H49A H 0.9916 0.2309 0.9257 0.098 Uiso 0.75 1 calc PR
H49B H 0.8786 0.1575 0.9327 0.098 Uiso 0.75 1 calc PR
C50 C 0.8819(11) 0.3806(13) 0.9927(11) 0.111(5) Uani 0.75 1 d P
H50A H 0.8430 0.3554 1.0372 0.167 Uiso 0.75 1 calc PR
H50B H 0.8569 0.4429 0.9888 0.167 Uiso 0.75 1 calc PR
H50C H 0.9598 0.4111 1.0238 0.167 Uiso 0.75 1 calc PR
C52 C 0.9671(8) 0.0171(13) 0.7888(10) 0.085(4) Uani 0.75 1 d P
H52A H 1.0435 0.0513 0.7924 0.127 Uiso 0.75 1 calc PR
H52B H 0.9392 -0.0619 0.7262 0.127 Uiso 0.75 1 calc PR
H52C H 0.9604 0.0111 0.8532 0.127 Uiso 0.75 1 calc PR

loop_
_atom_site_aniso_label
_atom_site_aniso_U_11
_atom_site_aniso_U_22
_atom_site_aniso_U_33
_atom_site_aniso_U_23
_atom_site_aniso_U_13
_atom_site_aniso_U_12
Sn1 0.01376(15) 0.01297(14) 0.01259(14) 0.00713(12) 0.00357(10) 0.00541(11)
Sn2 0.0157(2) 0.0125(2) 0.0133(2) 0.00798(16) 0.00418(15) 0.00650(15)
Br3 0.0290(2) 0.0183(2) 0.0123(2) 0.00743(18) 0.00526(17) 0.00915(18)
Br4 0.0221(2) 0.0173(2) 0.0132(2) 0.00776(17) 0.00567(16) 0.00860(17)
Br5 0.0277(2) 0.0176(2) 0.0130(2) 0.00731(18) 0.00341(17) 0.00879(18)
C2 0.017(2) 0.015(2) 0.014(2) 0.0072(17) 0.0079(16) 0.0068(17)
C4 0.020(2) 0.016(2) 0.014(2) 0.0058(18) 0.0054(17) 0.0061(18)
C3 0.017(2) 0.015(2) 0.013(2) 0.0043(17) 0.0057(16) 0.0042(17)
C1 0.019(2) 0.017(2) 0.014(2) 0.0068(18) 0.0078(17) 0.0067(18)
C11 0.021(2) 0.023(2) 0.037(3) 0.018(2) 0.008(2) 0.0113(19)
C9 0.022(2) 0.014(2) 0.019(2) 0.0094(18) 0.0038(18) 0.0036(18)
C10 0.018(2) 0.020(2) 0.030(3) 0.015(2) 0.0050(19) 0.0031(18)
C12 0.024(2) 0.018(2) 0.026(2) 0.011(2) 0.0069(19) 0.0101(19)
C5 0.016(2) 0.030(3) 0.048(3) 0.026(3) 0.010(2) 0.011(2)
C16 0.015(2) 0.034(3) 0.059(4) 0.032(3) 0.013(2) 0.006(2)
C15 0.023(3) 0.034(3) 0.047(3) 0.030(3) 0.012(2) 0.007(2)
C13 0.020(2) 0.018(2) 0.023(2) 0.012(2) 0.0028(18) 0.0063(18)
C7 0.022(2) 0.016(2) 0.021(2) 0.0081(19) 0.0061(18) 0.0094(18)
C14 0.020(2) 0.026(2) 0.021(2) 0.018(2) 0.0050(18) 0.0094(19)
C6 0.021(2) 0.027(3) 0.039(3) 0.019(2) 0.011(2) 0.013(2)
C8 0.015(2) 0.018(2) 0.018(2) 0.0119(18) 0.0020(16) 0.0066(17)
N3 0.0153(18) 0.0168(18) 0.0146(18) 0.0067(15) 0.0057(14) 0.0046(15)
N6 0.0172(19) 0.0144(18) 0.0145(18) 0.0060(15) 0.0033(14) 0.0066(14)
N7 0.0165(19) 0.021(2) 0.025(2) 0.0155(17) 0.0089(15) 0.0087(15)
N1 0.0144(19) 0.024(2) 0.030(2) 0.0181(18) 0.0070(16) 0.0101(16)
N2 0.0168(19) 0.0203(19) 0.0206(19) 0.0115(16) 0.0072(15) 0.0093(15)
N8 0.0117(18) 0.023(2) 0.034(2) 0.0178(18) 0.0048(16) 0.0057(15)
N5 0.0179(19) 0.0176(19) 0.023(2) 0.0113(17) 0.0055(15) 0.0084(15)
N4 0.0180(19) 0.0180(19) 0.0204(19) 0.0102(16) 0.0065(15) 0.0056(15)
B1 0.015(2) 0.020(3) 0.038(3) 0.019(2) 0.006(2) 0.009(2)
B2 0.016(3) 0.023(3) 0.029(3) 0.016(2) 0.000(2) 0.008(2)
C21 0.018(2) 0.015(2) 0.014(2) 0.0068(18) 0.0043(16) 0.0051(17)
C22 0.021(2) 0.016(2) 0.013(2) 0.0077(18) -0.0007(17) 0.0058(17)
C19 0.023(3) 0.034(3) 0.028(3) 0.017(2) -0.001(2) 0.008(2)
C17 0.039(3) 0.039(3) 0.077(5) 0.042(3) 0.040(3) 0.025(3)
C18 0.031(3) 0.032(3) 0.075(5) 0.035(3) -0.022(3) -0.006(2)
C20 0.022(3) 0.025(3) 0.035(3) 0.018(2) 0.001(2) 0.008(2)
C23 0.020(2) 0.027(3) 0.037(3) 0.022(2) 0.008(2) 0.015(2)
C26 0.018(2) 0.021(2) 0.018(2) 0.0139(19) 0.0050(17) 0.0100(18)
C25 0.013(2) 0.020(2) 0.031(3) 0.013(2) 0.0061(18) 0.0036(18)
C24 0.016(2) 0.036(3) 0.040(3) 0.029(2) 0.010(2) 0.018(2)
N9 0.0184(19) 0.0165(18) 0.0155(18) 0.0091(16) 0.0042(14) 0.0094(15)
N10 0.0145(19) 0.021(2) 0.024(2) 0.0124(17) 0.0038(15) 0.0067(15)
N11 0.0149(18) 0.0186(19) 0.0196(19) 0.0119(16) 0.0038(14) 0.0053(15)
B3 0.019(3) 0.016(2) 0.028(3) 0.015(2) 0.006(2) 0.008(2)
C27 0.021(3) 0.035(3) 0.057(4) 0.032(3) 0.016(2) 0.013(2)
C28 0.016(2) 0.019(2) 0.028(3) 0.013(2) 0.0025(18) 0.0019(18)
N12 0.0204(19) 0.0129(18) 0.0163(18) 0.0069(15) 0.0029(15) 0.0050(15)
C29 0.033(3) 0.019(2) 0.028(3) 0.012(2) 0.011(2) 0.009(2)
C30 0.022(2) 0.016(2) 0.018(2) 0.0082(19) 0.0086(18) 0.0078(18)
C43 0.022(4) 0.057(5) 0.049(5) 0.020(4) 0.006(3) 0.000(4)
C44 0.047(6) 0.087(8) 0.046(5) 0.018(5) 0.021(5) -0.027(6)
C49 0.022(5) 0.087(8) 0.076(8) 0.001(6) 0.003(5) -0.001(5)
C50 0.077(9) 0.115(12) 0.084(10) 0.026(9) 0.006(7) -0.019(8)
C52 0.040(6) 0.138(12) 0.075(8) 0.070(8) 0.002(5) -0.010(7)

loop_
_atom_type_symbol
_atom_type_description
_atom_type_scat_dispersion_real
_atom_type_scat_dispersion_imag
_atom_type_scat_source
C C 0.0033 0.0016 'International Tables Vol C Tables 4.2.6.8 and 6.1.1.4'
H H 0.0000 0.0000 'International Tables Vol C Tables 4.2.6.8 and 6.1.1.4'
B B 0.0013 0.0007 'International Tables Vol C Tables 4.2.6.8 and 6.1.1.4'
N N 0.0061 0.0033 'International Tables Vol C Tables 4.2.6.8 and 6.1.1.4'
Br Br -0.2901 2.4595 'International Tables Vol C Tables 4.2.6.8 and 6.1.1.4'
Sn Sn -0.6537 1.4246 'International Tables Vol C Tables 4.2.6.8 and 6.1.1.4'

loop_
_geom_angle_atom_site_label_1
_geom_angle_atom_site_label_2
_geom_angle_atom_site_label_3
_geom_angle
_geom_angle_site_symmetry_1
_geom_angle_site_symmetry_3
C2 Sn1 C4 175.91(15) . .
C2 Sn1 C3 87.12(15) . .
C4 Sn1 C3 95.93(16) . .
C2 Sn1 C1 96.09(15) . .
C4 Sn1 C1 80.76(16) . .
C3 Sn1 C1 176.13(15) . .
C2 Sn1 Br4 86.46(10) . .
C4 Sn1 Br4 96.49(11) . .
C3 Sn1 Br4 85.41(10) . .
C1 Sn1 Br4 96.93(11) . .
C2 Sn1 Br3 88.19(10) . .
C4 Sn1 Br3 89.16(11) . .
C3 Sn1 Br3 88.54(10) . .
C1 Sn1 Br3 89.40(11) . .
Br4 Sn1 Br3 172.107(18) . .
C22 Sn2 C22 180.0 2_676 .
C22 Sn2 C21 96.92(15) 2_676 .
C22 Sn2 C21 83.08(15) . .
C22 Sn2 C21 83.08(15) 2_676 2_676
C22 Sn2 C21 96.92(15) . 2_676
C21 Sn2 C21 179.998(2) . 2_676
C22 Sn2 Br5 88.58(10) 2_676 .
C22 Sn2 Br5 91.42(10) . .
C21 Sn2 Br5 92.24(11) . .
C21 Sn2 Br5 87.76(11) 2_676 .
C22 Sn2 Br5 91.42(10) 2_676 2_676
C22 Sn2 Br5 88.58(10) . 2_676
C21 Sn2 Br5 87.76(11) . 2_676
C21 Sn2 Br5 92.24(11) 2_676 2_676
Br5 Sn2 Br5 180.000(1) . 2_676
N4 C2 N3 105.9(4) . .
N4 C2 Sn1 124.8(3) . .
N3 C2 Sn1 129.3(3) . .
N8 C4 N7 105.9(4) . .
N8 C4 Sn1 127.1(3) . .
N7 C4 Sn1 126.4(3) . .
N5 C3 N6 106.0(4) . .
N5 C3 Sn1 124.8(3) . .
N6 C3 Sn1 129.1(3) . .
N1 C1 N2 106.5(4) . .
N1 C1 Sn1 126.9(3) . .
N2 C1 Sn1 126.1(3) . .
C12 C11 N5 108.7(4) . .
C12 C11 H11 125.6 . .
N5 C11 H11 125.6 . .
C10 C9 N3 106.1(4) . .
C10 C9 H9 127.0 . .
N3 C9 H9 127.0 . .
C9 C10 N4 108.6(4) . .
C9 C10 H10 125.7 . .
N4 C10 H10 125.7 . .
C11 C12 N6 106.4(4) . .
C11 C12 H12 126.8 . .
N6 C12 H12 126.8 . .
C6 C5 N1 107.9(4) . .
C6 C5 H5 126.0 . .
N1 C5 H5 126.0 . .
C15 C16 N8 108.2(4) . .
C15 C16 H16 125.9 . .
N8 C16 H16 125.9 . .
C16 C15 N7 106.1(4) . .
C16 C15 H15 126.9 . .
N7 C15 H15 126.9 . .
N6 C13 C14 112.3(4) . .
N6 C13 H13A 109.1 . .
C14 C13 H13A 109.1 . .
N6 C13 H13B 109.1 . .
C14 C13 H13B 109.1 . .
H13A C13 H13B 107.9 . .
N2 C7 C8 110.8(4) . .
N2 C7 H7A 109.5 . .
C8 C7 H7A 109.5 . .
N2 C7 H7B 109.5 . .
C8 C7 H7B 109.5 . .
H7A C7 H7B 108.1 . .
N7 C14 C13 110.6(4) . .
N7 C14 H14A 109.5 . .
C13 C14 H14A 109.5 . .
N7 C14 H14B 109.5 . .
C13 C14 H14B 109.5 . .
H14A C14 H14B 108.1 . .
C5 C6 N2 107.3(4) . .
C5 C6 H6 126.3 . .
N2 C6 H6 126.3 . .
N3 C8 C7 111.6(3) . .
N3 C8 H8A 109.3 . .
C7 C8 H8A 109.3 . .
N3 C8 H8B 109.3 . .
C7 C8 H8B 109.3 . .
H8A C8 H8B 108.0 . .
C2 N3 C9 110.5(4) . .
C2 N3 C8 129.3(4) . .
C9 N3 C8 120.2(4) . .
C3 N6 C12 110.1(4) . .
C3 N6 C13 128.8(4) . .
C12 N6 C13 121.1(4) . .
C4 N7 C15 110.5(4) . .
C4 N7 C14 125.4(4) . .
C15 N7 C14 123.6(4) . .
C1 N1 C5 108.6(4) . .
C1 N1 B2 129.9(4) . .
C5 N1 B2 121.4(4) . .
C1 N2 C6 109.7(4) . .
C1 N2 C7 126.3(4) . .
C6 N2 C7 123.6(4) . .
C4 N8 C16 109.2(4) . .
C4 N8 B2 130.1(4) . .
C16 N8 B2 120.7(4) . .
C3 N5 C11 108.8(4) . .
C3 N5 B1 135.9(4) . .
C11 N5 B1 115.3(4) . .
C2 N4 C10 108.9(4) . .
C2 N4 B1 136.3(4) . .
C10 N4 B1 114.7(4) . .
N5 B1 N4 110.8(4) . .
N5 B1 C17 107.8(4) . .
N4 B1 C17 107.5(4) . .
N5 B1 C18 107.1(4) . .
N4 B1 C18 107.0(4) . .
C17 B1 C18 116.7(5) . .
N8 B2 N1 105.6(4) . .
N8 B2 C19 111.7(4) . .
N1 B2 C19 112.1(4) . .
N8 B2 C20 108.5(4) . .
N1 B2 C20 108.3(4) . .
C19 B2 C20 110.4(4) . .
N9 C21 N10 106.0(4) . .
N9 C21 Sn2 127.2(3) . .
N10 C21 Sn2 126.5(3) . .
N11 C22 N12 105.6(4) . .
N11 C22 Sn2 127.4(3) . .
N12 C22 Sn2 127.0(3) . .
B2 C19 H19A 109.5 . .
B2 C19 H19B 109.5 . .
H19A C19 H19B 109.5 . .
B2 C19 H19C 109.5 . .
H19A C19 H19C 109.5 . .
H19B C19 H19C 109.5 . .
B1 C17 H17A 109.5 . .
B1 C17 H17B 109.5 . .
H17A C17 H17B 109.5 . .
B1 C17 H17C 109.5 . .
H17A C17 H17C 109.5 . .
H17B C17 H17C 109.5 . .
B1 C18 H18A 109.5 . .
B1 C18 H18B 109.5 . .
H18A C18 H18B 109.5 . .
B1 C18 H18C 109.5 . .
H18A C18 H18C 109.5 . .
H18B C18 H18C 109.5 . .
B2 C20 H20A 109.5 . .
B2 C20 H20B 109.5 . .
H20A C20 H20B 109.5 . .
B2 C20 H20C 109.5 . .
H20A C20 H20C 109.5 . .
H20B C20 H20C 109.5 . .
C24 C23 N9 105.5(4) . .
C24 C23 H23 127.2 . .
N9 C23 H23 127.2 . .
N9 C26 C30 110.4(3) . 2_676
N9 C26 H26A 109.6 . .
C30 C26 H26A 109.6 2_676 .
N9 C26 H26B 109.6 . .
C30 C26 H26B 109.6 2_676 .
H26A C26 H26B 108.1 . .
C28 C25 N11 108.1(4) . .
C28 C25 H25 126.0 . .
N11 C25 H25 126.0 . .
C23 C24 N10 108.9(4) . .
C23 C24 H24 125.5 . .
N10 C24 H24 125.5 . .
C21 N9 C23 111.1(4) . .
C21 N9 C26 126.5(4) . .
C23 N9 C26 121.7(4) . .
C21 N10 C24 108.4(4) . .
C21 N10 B3 132.0(4) . .
C24 N10 B3 119.2(4) . .
C22 N11 C25 109.2(4) . .
C22 N11 B3 132.3(4) . .
C25 N11 B3 118.3(4) . .
N11 B3 N10 108.1(4) . .
N11 B3 C29 110.2(4) . .
N10 B3 C29 109.9(4) . .
N11 B3 C27 108.2(4) . .
N10 B3 C27 107.8(4) . .
C29 B3 C27 112.5(4) . .
B3 C27 H27A 109.5 . .
B3 C27 H27B 109.5 . .
H27A C27 H27B 109.5 . .
B3 C27 H27C 109.5 . .
H27A C27 H27C 109.5 . .
H27B C27 H27C 109.5 . .
C25 C28 N12 106.6(4) . .
C25 C28 H28 126.7 . .
N12 C28 H28 126.7 . .
C28 N12 C22 110.5(4) . .
C28 N12 C30 122.8(4) . .
C22 N12 C30 126.2(4) . .
B3 C29 H29A 109.5 . .
B3 C29 H29B 109.5 . .
H29A C29 H29B 109.5 . .
B3 C29 H29C 109.5 . .
H29A C29 H29C 109.5 . .
H29B C29 H29C 109.5 . .
N12 C30 C26 110.0(3) . 2_676
N12 C30 H30A 109.7 . .
C26 C30 H30A 109.7 2_676 .
N12 C30 H30B 109.7 . .
C26 C30 H30B 109.7 2_676 .
H30A C30 H30B 108.2 . .
C50 C43 C49 107.9(10) . .
C50 C43 H43A 110.1 . .
C49 C43 H43A 110.1 . .
C50 C43 H43B 110.1 . .
C49 C43 H43B 110.1 . .
H43A C43 H43B 108.4 . .
C49 C44 C52 105.6(11) . .
C49 C44 H44A 110.6 . .
C52 C44 H44A 110.6 . .
C49 C44 H44B 110.6 . .
C52 C44 H44B 110.6 . .
H44A C44 H44B 108.8 . .
C44 C49 C43 106.3(11) . .
C44 C49 H49A 110.5 . .
C43 C49 H49A 110.5 . .
C44 C49 H49B 110.5 . .
C43 C49 H49B 110.5 . .
H49A C49 H49B 108.7 . .
C43 C50 H50A 109.5 . .
C43 C50 H50B 109.5 . .
H50A C50 H50B 109.5 . .
C43 C50 H50C 109.5 . .
H50A C50 H50C 109.5 . .
H50B C50 H50C 109.5 . .
C44 C52 H52A 109.5 . .
C44 C52 H52B 109.5 . .
H52A C52 H52B 109.5 . .
C44 C52 H52C 109.5 . .
H52A C52 H52C 109.5 . .
H52B C52 H52C 109.5 . .

loop_
_geom_bond_atom_site_label_1
_geom_bond_atom_site_label_2
_geom_bond_distance
_geom_bond_site_symmetry_2
Sn1 C2 2.276(4) .
Sn1 C4 2.282(4) .
Sn1 C3 2.284(4) .
Sn1 C1 2.295(4) .
Sn1 Br4 2.6255(5) .
Sn1 Br3 2.6643(5) .
Sn2 C22 2.293(4) 2_676
Sn2 C22 2.293(4) .
Sn2 C21 2.307(4) .
Sn2 C21 2.307(4) 2_676
Sn2 Br5 2.6074(5) .
Sn2 Br5 2.6074(5) 2_676
C2 N4 1.345(6) .
C2 N3 1.364(6) .
C4 N8 1.349(6) .
C4 N7 1.362(6) .
C3 N5 1.353(6) .
C3 N6 1.363(6) .
C1 N1 1.346(6) .
C1 N2 1.360(6) .
C11 C12 1.333(7) .
C11 N5 1.386(6) .
C11 H11 0.9500 .
C9 C10 1.339(7) .
C9 N3 1.374(6) .
C9 H9 0.9500 .
C10 N4 1.388(6) .
C10 H10 0.9500 .
C12 N6 1.381(6) .
C12 H12 0.9500 .
C5 C6 1.333(7) .
C5 N1 1.390(6) .
C5 H5 0.9500 .
C16 C15 1.353(8) .
C16 N8 1.376(6) .
C16 H16 0.9500 .
C15 N7 1.368(6) .
C15 H15 0.9500 .
C13 N6 1.448(6) .
C13 C14 1.521(6) .
C13 H13A 0.9900 .
C13 H13B 0.9900 .
C7 N2 1.452(6) .
C7 C8 1.528(6) .
C7 H7A 0.9900 .
C7 H7B 0.9900 .
C14 N7 1.455(6) .
C14 H14A 0.9900 .
C14 H14B 0.9900 .
C6 N2 1.367(6) .
C6 H6 0.9500 .
C8 N3 1.461(5) .
C8 H8A 0.9900 .
C8 H8B 0.9900 .
N1 B2 1.596(7) .
N8 B2 1.589(6) .
N5 B1 1.574(6) .
N4 B1 1.584(6) .
B1 C17 1.618(8) .
B1 C18 1.634(8) .
B2 C19 1.613(8) .
B2 C20 1.622(7) .
C21 N9 1.351(6) .
C21 N10 1.351(6) .
C22 N11 1.341(6) .
C22 N12 1.368(6) .
C19 H19A 0.9800 .
C19 H19B 0.9800 .
C19 H19C 0.9800 .
C17 H17A 0.9800 .
C17 H17B 0.9800 .
C17 H17C 0.9800 .
C18 H18A 0.9800 .
C18 H18B 0.9800 .
C18 H18C 0.9800 .
C20 H20A 0.9800 .
C20 H20B 0.9800 .
C20 H20C 0.9800 .
C23 C24 1.340(7) .
C23 N9 1.376(6) .
C23 H23 0.9500 .
C26 N9 1.460(6) .
C26 C30 1.536(6) 2_676
C26 H26A 0.9900 .
C26 H26B 0.9900 .
C25 C28 1.338(7) .
C25 N11 1.385(6) .
C25 H25 0.9500 .
C24 N10 1.387(6) .
C24 H24 0.9500 .
N10 B3 1.589(6) .
N11 B3 1.586(6) .
B3 C29 1.614(7) .
B3 C27 1.646(7) .
C27 H27A 0.9800 .
C27 H27B 0.9800 .
C27 H27C 0.9800 .
C28 N12 1.362(6) .
C28 H28 0.9500 .
N12 C30 1.445(6) .
C29 H29A 0.9800 .
C29 H29B 0.9800 .
C29 H29C 0.9800 .
C30 C26 1.536(6) 2_676
C30 H30A 0.9900 .
C30 H30B 0.9900 .
C43 C50 1.493(16) .
C43 C49 1.511(16) .
C43 H43A 0.9900 .
C43 H43B 0.9900 .
C44 C49 1.475(14) .
C44 C52 1.550(18) .
C44 H44A 0.9900 .
C44 H44B 0.9900 .
C49 H49A 0.9900 .
C49 H49B 0.9900 .
C50 H50A 0.9800 .
C50 H50B 0.9800 .
C50 H50C 0.9800 .
C52 H52A 0.9800 .
C52 H52B 0.9800 .
C52 H52C 0.9800 .
